data_4135029
loop_
_publ_author_name
'Mackenzie, Harvey K.'
'Rawe, Benjamin W.'
'Samedov, Kerim'
'Walsgrove, Henry T. G.'
'Uva, Azalea'
'Han, Zeyu'
'Gates, Derek P.'

_publ_section_title
;
 A Smart Phosphine-Diyne Polymer Displays &quot;Turn-on&quot; Emission
 with a High Selectivity for Gold(I/III) Ions.
;
_journal_name_full 'Journal of the American Chemical Society'
_journal_paper_doi 10.1021/jacs.0c04330
_journal_year 2020
_chemical_formula_moiety 'C43 H32 Au2 Cl2 P2'
_chemical_formula_sum 'C43 H32 Au2 Cl2 P2'
_chemical_formula_weight 1075.46
_space_group_crystal_system monoclinic
_space_group_IT_number 15
_space_group_name_Hall '-C 2yc'
_space_group_name_H-M_alt 'C 1 2/c 1'
_atom_sites_solution_hydrogens geom
_atom_sites_solution_primary dual
_audit_creation_date 2018-05-14
_audit_creation_method
;
Olex2 1.2
(compiled 2018.04.26 svn.r3504 for OlexSys, GUI svn.r5492)
;
_cell_angle_alpha 90
_cell_angle_beta 103.804(2)
_cell_angle_gamma 90
_cell_formula_units_Z 4
_cell_length_a 29.6193(19)
_cell_length_b 11.3651(7)
_cell_length_c 12.9080(8)
_cell_measurement_reflns_used 9989
_cell_measurement_temperature 90(2)
_cell_measurement_theta_max 30.52
_cell_measurement_theta_min 2.41
_cell_volume 4219.7(5)
_computing_cell_refinement 'SAINT V8.38A (?, 2016)'
_computing_data_reduction 'SAINT V8.38A (?, 2016)'
_computing_molecular_graphics 'Olex2 (Dolomanov et al., 2009)'
_computing_publication_material 'Olex2 (Dolomanov et al., 2009)'
_computing_structure_refinement 'XL (Sheldrick, 2008)'
_computing_structure_solution 'XT (Sheldrick, 2015)'
_diffrn_ambient_temperature 90(2)
_diffrn_detector 'Bruker APEX2 area detector'
_diffrn_detector_area_resol_mean 7.9
_diffrn_detector_type 'CCD area detector'
_diffrn_measured_fraction_theta_full 1.000
_diffrn_measured_fraction_theta_max 0.999
_diffrn_measurement_device 'Bruker D8 Kappa diffractometer'
_diffrn_measurement_device_type 'Bruker APEX II area detector'
_diffrn_measurement_method '\w and \f scans'
_diffrn_radiation_monochromator 'TRIUMPH curved-crystal'
_diffrn_radiation_probe x-ray
_diffrn_radiation_type MoK\a
_diffrn_radiation_wavelength 0.71073
_diffrn_reflns_av_R_equivalents 0.0325
_diffrn_reflns_av_unetI/netI 0.0292
_diffrn_reflns_Laue_measured_fraction_full 1.000
_diffrn_reflns_Laue_measured_fraction_max 0.999
_diffrn_reflns_limit_h_max 42
_diffrn_reflns_limit_h_min -38
_diffrn_reflns_limit_k_max 16
_diffrn_reflns_limit_k_min -16
_diffrn_reflns_limit_l_max 18
_diffrn_reflns_limit_l_min -16
_diffrn_reflns_number 27164
_diffrn_reflns_point_group_measured_fraction_full 1.000
_diffrn_reflns_point_group_measured_fraction_max 0.999
_diffrn_reflns_theta_full 25.242
_diffrn_reflns_theta_max 30.544
_diffrn_reflns_theta_min 1.927
_diffrn_source 'sealed X-ray tube'
_diffrn_source_type 'Incoatec I\ms'
_diffrn_standards_number 0
_exptl_absorpt_coefficient_mu 7.175
_exptl_absorpt_correction_T_max 0.542
_exptl_absorpt_correction_T_min 0.462
_exptl_absorpt_correction_type multi-scan
_exptl_absorpt_process_details
'SADABS-2016/2 (Bruker,2016/2) was used for absorption correction. wR2(int) was 0.0502 before and 0.0390 after correction. The Ratio of minimum to maximum transmission is 0.8804. The \l/2 correction factor is Not present.'
_exptl_crystal_colour orange
_exptl_crystal_colour_primary orange
_exptl_crystal_density_diffrn 1.693
_exptl_crystal_description irregular
_exptl_crystal_F_000 2048
_exptl_crystal_recrystallization_method 'The material was recrystallised from DCM by slow evaporation'
_exptl_crystal_size_max 0.14
_exptl_crystal_size_mid 0.1
_exptl_crystal_size_min 0.09
_refine_diff_density_max 3.322
_refine_diff_density_min -1.755
_refine_diff_density_rms 0.142
_refine_ls_extinction_method none
_refine_ls_goodness_of_fit_ref 1.042
_refine_ls_hydrogen_treatment constr
_refine_ls_matrix_type full
_refine_ls_number_parameters 223
_refine_ls_number_reflns 6471
_refine_ls_number_restraints 0
_refine_ls_restrained_S_all 1.042
_refine_ls_R_factor_all 0.0341
_refine_ls_R_factor_gt 0.0250
_refine_ls_shift/su_max 0.001
_refine_ls_shift/su_mean 0.000
_refine_ls_structure_factor_coef Fsqd
_refine_ls_weighting_details 'w=1/[\s^2^(Fo^2^)+(0.0262P)^2^+12.7147P] where P=(Fo^2^+2Fc^2^)/3'
_refine_ls_weighting_scheme calc
_refine_ls_wR_factor_gt 0.0558
_refine_ls_wR_factor_ref 0.0586
_reflns_Friedel_coverage 0.000
_reflns_number_gt 5465
_reflns_number_total 6471
_reflns_threshold_expression 'I > 2\s(I)'
_cod_data_source_file ja0c04330_si_003.cif
_cod_data_source_block dg494_sq
_cod_database_code 4135029
_shelx_shelxl_version_number 2018/1
_shelx_space_group_comment
;
The symmetry employed for this shelxl refinement is uniquely defined
by the following loop, which should always be used as a source of
symmetry information in preference to the above space-group names.
They are only intended as comments.
;
_shelx_estimated_absorpt_t_max 0.564
_shelx_estimated_absorpt_t_min 0.433
_olex2_refinement_description
;
1. Fixed Uiso
 At 1.2 times of:
  All C(H) groups
 At 1.5 times of:
  All C(H,H,H) groups
2.a Aromatic/amide H refined with riding coordinates:
 C2(H2), C3(H3), C4(H4), C5(H5), C6(H6), C8(H8), C9(H9), C10(H10), C11(H11),
 C12(H12), C16(H16), C19(H19), C20(H20)
2.b Idealised Me refined as rotating group:
 C22(H22A,H22B,H22C)
;
_platon_squeeze_void_probe_radius 1.20
_olex2_date_sample_data_collection 2018-05-09
_olex2_date_sample_submission 2018-05-09
_olex2_diffrn_ambient_temperature_device 'Oxford Cryosystems'
_olex2_exptl_crystal_mounting_method 'The crystal was mounted on a mylar loop in oil'
_olex2_submission_original_sample_id BR445
_olex2_submission_special_instructions 'No special instructions were received'

loop_
_space_group_symop_operation_xyz
'x, y, z'
'-x, y, -z+1/2'
'x+1/2, y+1/2, z'
'-x+1/2, y+1/2, -z+1/2'
'-x, -y, -z'
'x, -y, z-1/2'
'-x+1/2, -y+1/2, -z'
'x+1/2, -y+1/2, z-1/2'

loop_
_atom_site_label
_atom_site_type_symbol
_atom_site_fract_x
_atom_site_fract_y
_atom_site_fract_z
_atom_site_U_iso_or_equiv
_atom_site_adp_type
_atom_site_occupancy
_atom_site_site_symmetry_order
_atom_site_calc_flag
_atom_site_refinement_flags_posn
_atom_site_refinement_flags_adp
_atom_site_refinement_flags_occupancy
_atom_site_disorder_assembly
_atom_site_disorder_group
Au1 Au 0.34466(2) 0.64518(2) 0.09279(2) 0.01568(4) Uani 1 1 d . . . . .
Cl1 Cl 0.35497(3) 0.81511(7) 0.00497(6) 0.02350(15) Uani 1 1 d . . . . .
P1 P 0.33726(3) 0.48105(7) 0.18127(6) 0.01489(14) Uani 1 1 d . . . . .
C1 C 0.28510(10) 0.4708(3) 0.2315(2) 0.0167(6) Uani 1 1 d . . . . .
C2 C 0.24848(12) 0.5485(3) 0.1971(3) 0.0235(7) Uani 1 1 d . . . . .
H2 H 0.249985 0.606329 0.144868 0.028 Uiso 1 1 calc R . . . .
C3 C 0.20944(12) 0.5416(3) 0.2395(3) 0.0285(7) Uani 1 1 d . . . . .
H3 H 0.184369 0.594861 0.216053 0.034 Uiso 1 1 calc R . . . .
C4 C 0.20703(12) 0.4573(3) 0.3157(3) 0.0256(7) Uani 1 1 d . . . . .
H4 H 0.180478 0.453377 0.344752 0.031 Uiso 1 1 calc R . . . .
C5 C 0.24343(12) 0.3789(3) 0.3493(3) 0.0207(6) Uani 1 1 d . . . . .
H5 H 0.241716 0.320782 0.401176 0.025 Uiso 1 1 calc R . . . .
C6 C 0.28240(11) 0.3851(3) 0.3072(2) 0.0187(6) Uani 1 1 d . . . . .
H6 H 0.307219 0.330910 0.330039 0.022 Uiso 1 1 calc R . . . .
C7 C 0.34035(10) 0.3474(3) 0.1073(2) 0.0185(6) Uani 1 1 d . . . . .
C8 C 0.31590(13) 0.3433(3) 0.0006(3) 0.0273(7) Uani 1 1 d . . . . .
H8 H 0.298446 0.409358 -0.031823 0.033 Uiso 1 1 calc R . . . .
C9 C 0.31749(15) 0.2408(3) -0.0577(3) 0.0370(9) Uani 1 1 d . . . . .
H9 H 0.300341 0.236473 -0.129876 0.044 Uiso 1 1 calc R . . . .
C10 C 0.34358(15) 0.1460(3) -0.0120(3) 0.0347(9) Uani 1 1 d . . . . .
H10 H 0.344730 0.077144 -0.053076 0.042 Uiso 1 1 calc R . . . .
C11 C 0.36814(14) 0.1503(3) 0.0933(3) 0.0301(8) Uani 1 1 d . . . . .
H11 H 0.386065 0.084481 0.124606 0.036 Uiso 1 1 calc R . . . .
C12 C 0.36662(12) 0.2507(3) 0.1535(3) 0.0234(7) Uani 1 1 d . . . . .
H12 H 0.383445 0.253673 0.225952 0.028 Uiso 1 1 calc R . . . .
C13 C 0.38137(11) 0.4700(3) 0.2979(2) 0.0187(6) Uani 1 1 d . . . . .
C14 C 0.40669(10) 0.4771(3) 0.3858(2) 0.0184(6) Uani 1 1 d . . . . .
C15 C 0.43550(10) 0.4956(3) 0.4906(2) 0.0176(6) Uani 1 1 d . . . . .
C16 C 0.45342(10) 0.4009(3) 0.5579(2) 0.0186(6) Uani 1 1 d . . . . .
H16 H 0.448157 0.322026 0.533781 0.022 Uiso 1 1 calc R . . . .
C17 C 0.47909(10) 0.4255(3) 0.6609(2) 0.0165(5) Uani 1 1 d . . . . .
C18 C 0.48654(10) 0.5428(3) 0.6939(2) 0.0159(5) Uani 1 1 d . . . . .
C19 C 0.46916(11) 0.6369(3) 0.6282(2) 0.0187(6) Uani 1 1 d . . . . .
H19 H 0.474847 0.715703 0.652317 0.022 Uiso 1 1 calc R . . . .
C20 C 0.44342(11) 0.6124(3) 0.5270(3) 0.0201(6) Uani 1 1 d . . . . .
H20 H 0.430742 0.675421 0.480777 0.024 Uiso 1 1 calc R . . . .
C21 C 0.500000 0.3403(4) 0.750000 0.0176(8) Uani 1 2 d S T P . .
C22 C 0.46205(11) 0.2620(3) 0.7774(3) 0.0228(6) Uani 1 1 d . . . . .
H22A H 0.436952 0.311666 0.790599 0.034 Uiso 1 1 calc GR . . . .
H22B H 0.475423 0.215687 0.841334 0.034 Uiso 1 1 calc GR . . . .
H22C H 0.449593 0.208935 0.717544 0.034 Uiso 1 1 calc GR . . . .

loop_
_atom_site_aniso_label
_atom_site_aniso_U_11
_atom_site_aniso_U_22
_atom_site_aniso_U_33
_atom_site_aniso_U_23
_atom_site_aniso_U_13
_atom_site_aniso_U_12
Au1 0.01893(6) 0.01452(5) 0.01358(6) 0.00048(4) 0.00385(4) -0.00146(4)
Cl1 0.0335(4) 0.0154(3) 0.0231(4) 0.0035(3) 0.0097(3) 0.0003(3)
P1 0.0170(3) 0.0156(3) 0.0113(3) 0.0005(3) 0.0019(3) -0.0023(3)
C1 0.0196(14) 0.0172(13) 0.0128(13) -0.0011(11) 0.0028(11) -0.0025(11)
C2 0.0284(17) 0.0223(15) 0.0203(16) 0.0076(12) 0.0070(13) 0.0020(12)
C3 0.0263(17) 0.0288(17) 0.0326(19) 0.0109(15) 0.0112(14) 0.0089(13)
C4 0.0281(17) 0.0243(16) 0.0275(18) 0.0010(13) 0.0128(14) -0.0013(13)
C5 0.0261(16) 0.0193(14) 0.0178(15) 0.0001(11) 0.0076(12) -0.0030(11)
C6 0.0225(15) 0.0169(13) 0.0161(14) -0.0006(11) 0.0034(12) -0.0017(11)
C7 0.0208(14) 0.0160(13) 0.0182(15) -0.0022(11) 0.0039(11) -0.0047(11)
C8 0.0323(18) 0.0241(16) 0.0216(17) -0.0021(13) -0.0013(14) 0.0015(13)
C9 0.050(2) 0.0310(19) 0.0264(19) -0.0111(16) 0.0011(17) -0.0030(17)
C10 0.045(2) 0.0236(16) 0.038(2) -0.0138(16) 0.0147(18) -0.0051(15)
C11 0.038(2) 0.0202(15) 0.035(2) 0.0029(14) 0.0142(16) -0.0004(14)
C12 0.0259(16) 0.0201(15) 0.0248(17) 0.0039(12) 0.0072(13) -0.0009(12)
C13 0.0190(14) 0.0187(13) 0.0182(15) -0.0008(11) 0.0040(11) -0.0038(11)
C14 0.0179(14) 0.0231(14) 0.0143(14) -0.0001(11) 0.0039(11) -0.0006(11)
C15 0.0107(12) 0.0280(15) 0.0138(14) -0.0015(12) 0.0023(10) -0.0008(11)
C16 0.0156(14) 0.0238(14) 0.0170(15) -0.0016(12) 0.0053(11) -0.0016(11)
C17 0.0138(13) 0.0201(13) 0.0163(14) 0.0013(11) 0.0049(10) -0.0010(10)
C18 0.0129(12) 0.0227(14) 0.0129(13) -0.0008(11) 0.0048(10) -0.0010(10)
C19 0.0194(14) 0.0218(14) 0.0154(14) -0.0014(12) 0.0049(11) 0.0001(11)
C20 0.0201(15) 0.0228(14) 0.0167(15) 0.0019(12) 0.0032(12) 0.0011(11)
C21 0.0161(19) 0.022(2) 0.0148(19) 0.000 0.0039(15) 0.000
C22 0.0230(16) 0.0248(15) 0.0203(16) 0.0023(13) 0.0043(12) -0.0036(12)

loop_
_atom_type_symbol
_atom_type_description
_atom_type_scat_dispersion_real
_atom_type_scat_dispersion_imag
_atom_type_scat_source
C C 0.0033 0.0016 'International Tables Vol C Tables 4.2.6.8 and 6.1.1.4'
H H 0.0000 0.0000 'International Tables Vol C Tables 4.2.6.8 and 6.1.1.4'
Au Au -2.0133 8.8022 'International Tables Vol C Tables 4.2.6.8 and 6.1.1.4'
Cl Cl 0.1484 0.1585 'International Tables Vol C Tables 4.2.6.8 and 6.1.1.4'
P P 0.1023 0.0942 'International Tables Vol C Tables 4.2.6.8 and 6.1.1.4'

loop_
_geom_angle_atom_site_label_1
_geom_angle_atom_site_label_2
_geom_angle_atom_site_label_3
_geom_angle
_geom_angle_site_symmetry_1
_geom_angle_site_symmetry_3
_geom_angle_publ_flag
P1 Au1 Cl1 177.96(3) . . ?
C1 P1 Au1 115.67(10) . . ?
C7 P1 Au1 114.18(10) . . ?
C7 P1 C1 106.83(14) . . ?
C13 P1 Au1 110.96(10) . . ?
C13 P1 C1 102.27(14) . . ?
C13 P1 C7 105.86(15) . . ?
C2 C1 P1 120.8(2) . . ?
C2 C1 C6 119.8(3) . . ?
C6 C1 P1 119.4(2) . . ?
C1 C2 H2 120.1 . . ?
C1 C2 C3 119.8(3) . . ?
C3 C2 H2 120.1 . . ?
C2 C3 H3 119.8 . . ?
C4 C3 C2 120.4(3) . . ?
C4 C3 H3 119.8 . . ?
C3 C4 H4 120.0 . . ?
C3 C4 C5 119.9(3) . . ?
C5 C4 H4 120.0 . . ?
C4 C5 H5 120.0 . . ?
C4 C5 C6 120.1(3) . . ?
C6 C5 H5 120.0 . . ?
C1 C6 H6 120.0 . . ?
C5 C6 C1 120.0(3) . . ?
C5 C6 H6 120.0 . . ?
C8 C7 P1 118.0(2) . . ?
C12 C7 P1 122.0(2) . . ?
C12 C7 C8 120.1(3) . . ?
C7 C8 H8 120.5 . . ?
C9 C8 C7 118.9(3) . . ?
C9 C8 H8 120.5 . . ?
C8 C9 H9 119.6 . . ?
C10 C9 C8 120.8(4) . . ?
C10 C9 H9 119.6 . . ?
C9 C10 H10 119.9 . . ?
C9 C10 C11 120.3(3) . . ?
C11 C10 H10 119.9 . . ?
C10 C11 H11 120.0 . . ?
C10 C11 C12 120.0(3) . . ?
C12 C11 H11 120.0 . . ?
C7 C12 H12 120.1 . . ?
C11 C12 C7 119.9(3) . . ?
C11 C12 H12 120.1 . . ?
C14 C13 P1 167.7(3) . . ?
C13 C14 C15 175.2(3) . . ?
C16 C15 C14 121.6(3) . . ?
C16 C15 C20 120.5(3) . . ?
C20 C15 C14 117.9(3) . . ?
C15 C16 H16 120.8 . . ?
C17 C16 C15 118.5(3) . . ?
C17 C16 H16 120.8 . . ?
C16 C17 C18 119.4(3) . . ?
C16 C17 C21 128.8(3) . . ?
C18 C17 C21 111.7(3) . . ?
C17 C18 C18 107.89(17) . 2_656 ?
C19 C18 C17 122.7(3) . . ?
C19 C18 C18 129.40(18) . 2_656 ?
C18 C19 H19 121.1 . . ?
C20 C19 C18 117.8(3) . . ?
C20 C19 H19 121.1 . . ?
C15 C20 H20 119.4 . . ?
C19 C20 C15 121.2(3) . . ?
C19 C20 H20 119.4 . . ?
C17 C21 C17 100.7(3) . 2_656 ?
C17 C21 C22 110.74(16) 2_656 2_656 ?
C17 C21 C22 112.52(17) . 2_656 ?
C17 C21 C22 110.74(16) . . ?
C17 C21 C22 112.52(17) 2_656 . ?
C22 C21 C22 109.4(4) . 2_656 ?
C21 C22 H22A 109.5 . . ?
C21 C22 H22B 109.5 . . ?
C21 C22 H22C 109.5 . . ?
H22A C22 H22B 109.5 . . ?
H22A C22 H22C 109.5 . . ?
H22B C22 H22C 109.5 . . ?

loop_
_geom_bond_atom_site_label_1
_geom_bond_atom_site_label_2
_geom_bond_distance
_geom_bond_site_symmetry_2
_geom_bond_publ_flag
Au1 Cl1 2.2965(8) . ?
Au1 P1 2.2252(8) . ?
P1 C1 1.816(3) . ?
P1 C7 1.809(3) . ?
P1 C13 1.747(3) . ?
C1 C2 1.387(4) . ?
C1 C6 1.396(4) . ?
C2 H2 0.9500 . ?
C2 C3 1.394(5) . ?
C3 H3 0.9500 . ?
C3 C4 1.386(5) . ?
C4 H4 0.9500 . ?
C4 C5 1.387(5) . ?
C5 H5 0.9500 . ?
C5 C6 1.390(4) . ?
C6 H6 0.9500 . ?
C7 C8 1.396(4) . ?
C7 C12 1.395(4) . ?
C8 H8 0.9500 . ?
C8 C9 1.393(5) . ?
C9 H9 0.9500 . ?
C9 C10 1.375(6) . ?
C10 H10 0.9500 . ?
C10 C11 1.382(6) . ?
C11 H11 0.9500 . ?
C11 C12 1.387(5) . ?
C12 H12 0.9500 . ?
C13 C14 1.203(4) . ?
C14 C15 1.433(4) . ?
C15 C16 1.405(4) . ?
C15 C20 1.409(4) . ?
C16 H16 0.9500 . ?
C16 C17 1.393(4) . ?
C17 C18 1.401(4) . ?
C17 C21 1.518(4) . ?
C18 C18 1.477(6) 2_656 ?
C18 C19 1.385(4) . ?
C19 H19 0.9500 . ?
C19 C20 1.375(4) . ?
C20 H20 0.9500 . ?
C21 C22 1.539(4) . ?
C21 C22 1.539(4) 2_656 ?
C22 H22A 0.9800 . ?
C22 H22B 0.9800 . ?
C22 H22C 0.9800 . ?

loop_
_geom_torsion_atom_site_label_1
_geom_torsion_atom_site_label_2
_geom_torsion_atom_site_label_3
_geom_torsion_atom_site_label_4
_geom_torsion
_geom_torsion_site_symmetry_1
_geom_torsion_site_symmetry_2
_geom_torsion_site_symmetry_3
_geom_torsion_site_symmetry_4
_geom_torsion_publ_flag
Au1 P1 C1 C2 13.0(3) . . . . ?
Au1 P1 C1 C6 -165.7(2) . . . . ?
Au1 P1 C7 C8 -44.0(3) . . . . ?
Au1 P1 C7 C12 135.2(2) . . . . ?
Au1 P1 C13 C14 79.0(14) . . . . ?
P1 C1 C2 C3 -177.8(3) . . . . ?
P1 C1 C6 C5 177.7(2) . . . . ?
P1 C7 C8 C9 -179.5(3) . . . . ?
P1 C7 C12 C11 -179.6(3) . . . . ?
C1 P1 C7 C8 85.2(3) . . . . ?
C1 P1 C7 C12 -95.6(3) . . . . ?
C1 P1 C13 C14 -44.9(14) . . . . ?
C1 C2 C3 C4 -0.1(5) . . . . ?
C2 C1 C6 C5 -1.0(5) . . . . ?
C2 C3 C4 C5 -0.5(5) . . . . ?
C3 C4 C5 C6 0.4(5) . . . . ?
C4 C5 C6 C1 0.4(5) . . . . ?
C6 C1 C2 C3 0.9(5) . . . . ?
C7 P1 C1 C2 -115.4(3) . . . . ?
C7 P1 C1 C6 65.9(3) . . . . ?
C7 P1 C13 C14 -156.6(13) . . . . ?
C7 C8 C9 C10 -1.6(6) . . . . ?
C8 C7 C12 C11 -0.4(5) . . . . ?
C8 C9 C10 C11 1.0(7) . . . . ?
C9 C10 C11 C12 -0.1(6) . . . . ?
C10 C11 C12 C7 -0.1(5) . . . . ?
C12 C7 C8 C9 1.3(5) . . . . ?
C13 P1 C1 C2 133.7(3) . . . . ?
C13 P1 C1 C6 -45.0(3) . . . . ?
C13 P1 C7 C8 -166.3(3) . . . . ?
C13 P1 C7 C12 12.9(3) . . . . ?
C14 C15 C16 C17 -176.6(3) . . . . ?
C14 C15 C20 C19 177.4(3) . . . . ?
C15 C16 C17 C18 -0.5(4) . . . . ?
C15 C16 C17 C21 176.8(2) . . . . ?
C16 C15 C20 C19 0.8(5) . . . . ?
C16 C17 C18 C18 178.6(3) . . . 2_656 ?
C16 C17 C18 C19 0.3(4) . . . . ?
C16 C17 C21 C17 -177.8(4) . . . 2_656 ?
C16 C17 C21 C22 64.3(4) . . . 2_656 ?
C16 C17 C21 C22 -58.5(4) . . . . ?
C17 C18 C19 C20 0.4(5) . . . . ?
C18 C17 C21 C17 -0.37(15) . . . 2_656 ?
C18 C17 C21 C22 -118.3(3) . . . 2_656 ?
C18 C17 C21 C22 118.9(3) . . . . ?
C18 C18 C19 C20 -177.5(4) 2_656 . . . ?
C18 C19 C20 C15 -0.9(5) . . . . ?
C20 C15 C16 C17 -0.1(4) . . . . ?
C21 C17 C18 C18 0.9(4) . . . 2_656 ?
C21 C17 C18 C19 -177.4(2) . . . . ?

loop_
_platon_squeeze_void_nr
_platon_squeeze_void_average_x
_platon_squeeze_void_average_y
_platon_squeeze_void_average_z
_platon_squeeze_void_volume
_platon_squeeze_void_count_electrons
_platon_squeeze_void_content
1 0.500 0.000 0.347 359 118 ' '
2 0.000 0.500 0.616 359 118 ' '
